data_4350710
loop_
_publ_author_name
'Andrew, Rhiann E.'
'Chaplin, Adrian B.'

_publ_section_title
;
 Synthesis and reactivity of NHC-based rhodium macrocycles.
;
_journal_issue 1
_journal_name_full 'Inorganic chemistry'
_journal_page_first 312
_journal_page_last 322
_journal_paper_doi 10.1021/ic5024828
_journal_volume 54
_journal_year 2015
_chemical_formula_moiety 'C26 H34 N5 O Rh, C2 H2'
_chemical_formula_sum 'C28 H36 N5 O Rh'
_chemical_formula_weight 561.53
_chemical_melting_point ?
_space_group_crystal_system trigonal
_space_group_IT_number 148
_space_group_name_Hall '-R 3'
_space_group_name_H-M_alt 'R -3 :H'
_atom_sites_solution_hydrogens geom
_atom_sites_solution_primary direct
_atom_sites_solution_secondary difmap
_audit_creation_date 2014-05-09
_audit_creation_method
;
Olex2 1.2
(compiled 2014.03.20 svn.r2918 for OlexSys, GUI svn.r4816)
;
_cell_angle_alpha 90
_cell_angle_beta 90
_cell_angle_gamma 120
_cell_formula_units_Z 18
_cell_length_a 19.2242(2)
_cell_length_b 19.2242(2)
_cell_length_c 37.5121(8)
_cell_measurement_reflns_used 35020
_cell_measurement_temperature 150(2)
_cell_measurement_theta_max 31.0490
_cell_measurement_theta_min 2.9770
_cell_volume 12006.0(3)
_computing_cell_refinement
;
CrysAlisPro, Agilent Technologies,
Version 1.171.37.31 (release 14-01-2014 CrysAlis171 .NET)
(compiled Jan 14 2014,18:38:05)
;
_computing_data_collection
;
CrysAlisPro, Agilent Technologies,
Version 1.171.37.31 (release 14-01-2014 CrysAlis171 .NET)
(compiled Jan 14 2014,18:38:05)
;
_computing_data_reduction
;
CrysAlisPro, Agilent Technologies,
Version 1.171.37.31 (release 14-01-2014 CrysAlis171 .NET)
(compiled Jan 14 2014,18:38:05)
;
_computing_molecular_graphics 'Olex2 (Dolomanov et al., 2009)'
_computing_publication_material 'Olex2 (Dolomanov et al., 2009)'
_computing_structure_refinement 'ShelXL (Sheldrick, 2008)'
_computing_structure_solution 'ShelXS (Sheldrick, 2008)'
_diffrn_ambient_temperature 150(2)
_diffrn_detector 'CCD plate'
_diffrn_detector_area_resol_mean 10.2833
_diffrn_detector_type Ruby
_diffrn_measured_fraction_theta_full 0.998
_diffrn_measured_fraction_theta_max 0.998
_diffrn_measurement_device 'four-circle diffractometer'
_diffrn_measurement_device_type 'Oxford Diffraction: Xcalibur, Ruby, Gemini'
_diffrn_measurement_method '\w scans'
_diffrn_orient_matrix_UB_11 0.0025837000
_diffrn_orient_matrix_UB_12 -0.0192128000
_diffrn_orient_matrix_UB_13 0.0156723000
_diffrn_orient_matrix_UB_21 -0.0294238000
_diffrn_orient_matrix_UB_22 -0.0377054000
_diffrn_orient_matrix_UB_23 -0.0069419000
_diffrn_orient_matrix_UB_31 0.0307078000
_diffrn_orient_matrix_UB_32 -0.0049612000
_diffrn_orient_matrix_UB_33 -0.0079684000
_diffrn_radiation_monochromator graphite
_diffrn_radiation_probe x-ray
_diffrn_radiation_type MoK\a
_diffrn_radiation_wavelength 0.71073
_diffrn_reflns_av_R_equivalents 0.0444
_diffrn_reflns_av_unetI/netI 0.0270
_diffrn_reflns_Laue_measured_fraction_full 0.998
_diffrn_reflns_Laue_measured_fraction_max 0.998
_diffrn_reflns_limit_h_max 28
_diffrn_reflns_limit_h_min -28
_diffrn_reflns_limit_k_max 27
_diffrn_reflns_limit_k_min -28
_diffrn_reflns_limit_l_max 52
_diffrn_reflns_limit_l_min -55
_diffrn_reflns_number 89168
_diffrn_reflns_point_group_measured_fraction_full 0.998
_diffrn_reflns_point_group_measured_fraction_max 0.998
_diffrn_reflns_theta_full 26.373
_diffrn_reflns_theta_max 26.368
_diffrn_reflns_theta_min 2.978
_diffrn_source 'Enhance (Mo) X-ray Source'
_exptl_absorpt_coefficient_mu 0.669
_exptl_absorpt_correction_T_max 1.00000
_exptl_absorpt_correction_T_min 0.96095
_exptl_absorpt_correction_type multi-scan
_exptl_absorpt_process_details
;
CrysAlisPro, Agilent Technologies,
Version 1.171.37.31 (release 14-01-2014 CrysAlis171 .NET)
(compiled Jan 14 2014,18:38:05)
Empirical absorption correction using spherical harmonics,
 implemented in SCALE3 ABSPACK scaling algorithm.
Empirical absorption correction using spherical harmonics,
 implemented in SCALE3 ABSPACK scaling algorithm.
;
_exptl_crystal_colour red
_exptl_crystal_colour_primary red
_exptl_crystal_density_diffrn 1.398
_exptl_crystal_density_meas ?
_exptl_crystal_description block
_exptl_crystal_F_000 5256
_exptl_crystal_recrystallization_method 'Crystals grown from C6H6-pentane at 298 K'
_exptl_crystal_size_max 0.2
_exptl_crystal_size_mid 0.2
_exptl_crystal_size_min 0.1
_refine_diff_density_max 1.752
_refine_diff_density_min -0.218
_refine_diff_density_rms 0.073
_refine_ls_extinction_method none
_refine_ls_goodness_of_fit_ref 1.078
_refine_ls_hydrogen_treatment constr
_refine_ls_matrix_type full
_refine_ls_number_parameters 389
_refine_ls_number_reflns 5442
_refine_ls_number_restraints 459
_refine_ls_restrained_S_all 1.078
_refine_ls_R_factor_all 0.0421
_refine_ls_R_factor_gt 0.0374
_refine_ls_shift/su_max 0.003
_refine_ls_shift/su_mean 0.000
_refine_ls_structure_factor_coef Fsqd
_refine_ls_weighting_details 'w=1/[\s^2^(Fo^2^)+(0.0509P)^2^+25.2863P] where P=(Fo^2^+2Fc^2^)/3'
_refine_ls_weighting_scheme calc
_refine_ls_wR_factor_gt 0.0935
_refine_ls_wR_factor_ref 0.0958
_reflns_Friedel_coverage 0.000
_reflns_number_gt 4905
_reflns_number_total 5442
_reflns_threshold_expression 'I > 2\s(I)'
_cod_data_source_file ic5024828_si_002.cif
_cod_data_source_block 5-0040abc13
_cod_depositor_comments
;
The following automatic conversions were performed:

data item '_chemical_melting_point' value 'not measured' was changed
to '?' -- the value is undefined or not given.

data item '_exptl_crystal_density_meas' value 'not measured' was
changed to '?' -- the value is perceived as not measured.

Automatic conversion script
Id: cif_fix_values 6909 2019-04-08 15:41:33Z antanas 
;
_cod_original_cell_volume 12006.0(4)
_cod_original_sg_symbol_H-M 'R -3'
_cod_database_code 4350710
_shelxl_version_number 2013-4
_shelx_space_group_comment
;
The symmetry employed for this shelxl refinement is uniquely defined
by the following loop, which should always be used as a source of
symmetry information in preference to the above space-group names.
They are only intended as comments.
;
_olex2_refinement_description
;
1. Fixed Uiso
 At 1.2 times of:
  All C(H) groups, All C(H,H) groups, All C(H,H,H,H) groups
2. Restrained distances
 C38-C37 \\sim C38-C37A \\sim C37-C36 \\sim C37A-C36A \\sim C36A-C35A \\sim
C36-C35 \\sim C35A-C34A ~
 C35-C34 \\sim C34-C33 \\sim C34A-C33A \\sim C33-C32 \\sim C33A-C32A \\sim
C32A-C31A \\sim C32-C31 ~
 C31-C30 \\sim C31A-C30A \\sim C30A-C29 \\sim C30-C29
 with sigma of 0.01
3. Uiso/Uaniso restraints and constraints
C30 \\sim C30A \\sim C31 \\sim C31A \\sim C32 \\sim C32A \\sim C33 \\sim C33A
\\sim C34 \\sim C34A \\sim C35 \\sim C35A \\sim C36A \\sim C36 \\sim C37 \\sim
C37A \\sim C38: within 1.7A with sigma of 0.01 and sigma for terminal atoms of
0.02
Uanis(C30) \\sim Ueq, Uanis(C30A) \\sim Ueq, Uanis(C31) \\sim Ueq, Uanis(C31A)
\\sim Ueq, Uanis(C32) \\sim Ueq, Uanis(C32A) \\sim Ueq, Uanis(C33) \\sim Ueq,
Uanis(C33A) \\sim Ueq, Uanis(C34) \\sim Ueq, Uanis(C34A) \\sim Ueq, Uanis(C35)
\\sim Ueq, Uanis(C35A) \\sim Ueq, Uanis(C36A) \\sim Ueq, Uanis(C36) \\sim Ueq,
Uanis(C37) \\sim Ueq, Uanis(C37A) \\sim Ueq, Uanis(C38) \\sim Ueq: with sigma
of 0.01 and sigma for terminal atoms of 0.02
4. Others
 Sof(H29C)=Sof(H29D)=Sof(H38C)=Sof(H38D)=Sof(C36A)=Sof(H36C)=Sof(H36D)=
 Sof(C35A)=Sof(H35C)=Sof(H35D)=Sof(C31A)=Sof(H31C)=Sof(H31D)=Sof(C32A)=
 Sof(H32C)=Sof(H32D)=Sof(C37A)=Sof(H37C)=Sof(H37D)=Sof(C34A)=Sof(H34C)=
 Sof(H34D)=Sof(C33A)=Sof(H33C)=Sof(H33D)=Sof(C30A)=Sof(H30C)=Sof(H30D)=1-FVAR(1)
 Sof(H29A)=Sof(H29B)=Sof(C30)=Sof(H30A)=Sof(H30B)=Sof(H38A)=Sof(H38B)=Sof(C37)=
 Sof(H37A)=Sof(H37B)=Sof(C36)=Sof(H36A)=Sof(H36B)=Sof(C33)=Sof(H33A)=Sof(H33B)=
 Sof(C32)=Sof(H32A)=Sof(H32B)=Sof(C31)=Sof(H31A)=Sof(H31B)=Sof(C34)=Sof(H34A)=
 Sof(H34B)=Sof(C35)=Sof(H35A)=Sof(H35B)=FVAR(1)
5.a Secondary CH2 refined with riding coordinates:
 C22(H22A,H22B), C39(H39A,H39B), C29(H29A,H29B), C29(H29C,H29D), C30(H30A,
 H30B), C28(H28A,H28B), C38(H38A,H38B), C38(H38C,H38D), C37(H37A,H37B),
 C36(H36A,H36B), C33(H33A,H33B), C32(H32A,H32B), C31(H31A,H31B), C34(H34A,H34B),
  C35(H35A,H35B), C36A(H36C,H36D), C35A(H35C,H35D), C31A(H31C,H31D), C32A(H32C,
 H32D), C37A(H37C,H37D), C34A(H34C,H34D), C33A(H33C,H33D), C30A(H30C,H30D)
5.b Aromatic/amide H refined with riding coordinates:
 C12(H12), C13(H13), C14(H14), C27(H27), C26(H26), C16(H16), C21(H21),
 C20(H20), C901(H901), C900(H900)
;
_smtbx_masks_special_details
;
The void contains a highly disordered pentane molecule on 
a special position.
;

loop_
_space_group_symop_operation_xyz
'x, y, z'
'-y, x-y, z'
'-x+y, -x, z'
'x+2/3, y+1/3, z+1/3'
'-y+2/3, x-y+1/3, z+1/3'
'-x+y+2/3, -x+1/3, z+1/3'
'x+1/3, y+2/3, z+2/3'
'-y+1/3, x-y+2/3, z+2/3'
'-x+y+1/3, -x+2/3, z+2/3'
'-x, -y, -z'
'y, -x+y, -z'
'x-y, x, -z'
'-x+2/3, -y+1/3, -z+1/3'
'y+2/3, -x+y+1/3, -z+1/3'
'x-y+2/3, x+1/3, -z+1/3'
'-x+1/3, -y+2/3, -z+2/3'
'y+1/3, -x+y+2/3, -z+2/3'
'x-y+1/3, x+2/3, -z+2/3'

loop_
_atom_site_label
_atom_site_type_symbol
_atom_site_fract_x
_atom_site_fract_y
_atom_site_fract_z
_atom_site_U_iso_or_equiv
_atom_site_adp_type
_atom_site_occupancy
_atom_site_site_symmetry_order
_atom_site_calc_flag
_atom_site_refinement_flags_posn
_atom_site_refinement_flags_adp
_atom_site_refinement_flags_occupancy
_atom_site_disorder_assembly
_atom_site_disorder_group
Rh1 Rh 0.57717(2) 0.73275(2) 0.48626(2) 0.03677(9) Uani 1 1 d . . . . .
O3 O 0.62454(17) 0.76337(13) 0.41071(7) 0.0703(7) Uani 1 1 d . . . . .
N25 N 0.52108(13) 0.56072(12) 0.45489(6) 0.0403(5) Uani 1 1 d . . . . .
N23 N 0.43308(13) 0.56899(13) 0.48633(7) 0.0438(5) Uani 1 1 d . . . . .
N10 N 0.52416(13) 0.70201(13) 0.53741(7) 0.0433(5) Uani 1 1 d . . . . .
N17 N 0.67908(13) 0.85789(14) 0.53967(7) 0.0438(5) Uani 1 1 d . . . . .
N19 N 0.70510(13) 0.91755(13) 0.48902(7) 0.0432(5) Uani 1 1 d . . . . .
C12 C 0.5327(3) 0.7036(2) 0.60230(10) 0.0695(10) Uani 1 1 d . . . . .
H12 H 0.5638 0.7243 0.6234 0.083 Uiso 1 1 calc R . . . .
C13 C 0.4559(3) 0.6422(2) 0.60492(11) 0.0759(11) Uani 1 1 d . . . . .
H13 H 0.4333 0.6207 0.6276 0.091 Uiso 1 1 calc R . . . .
C14 C 0.4105(2) 0.6109(2) 0.57381(10) 0.0623(9) Uani 1 1 d . . . . .
H14 H 0.3558 0.5696 0.5751 0.075 Uiso 1 1 calc R . . . .
C15 C 0.44600(17) 0.64044(16) 0.54191(9) 0.0471(7) Uani 1 1 d . . . . .
C22 C 0.39764(16) 0.60484(18) 0.50849(9) 0.0523(7) Uani 1 1 d . . . . .
H22A H 0.3422 0.5634 0.5150 0.063 Uiso 1 1 calc R . . . .
H22B H 0.3947 0.6474 0.4949 0.063 Uiso 1 1 calc R . . . .
C27 C 0.39974(16) 0.48977(15) 0.47634(9) 0.0478(7) Uani 1 1 d . . . . .
H27 H 0.3477 0.4472 0.4823 0.057 Uiso 1 1 calc R . . . .
C26 C 0.45438(17) 0.48426(16) 0.45666(8) 0.0467(7) Uani 1 1 d . . . . .
H26 H 0.4488 0.4370 0.4459 0.056 Uiso 1 1 calc R . . . .
C39 C 0.59383(16) 0.57997(16) 0.43543(8) 0.0439(6) Uani 1 1 d . . . . .
H39A H 0.6110 0.5409 0.4419 0.053 Uiso 1 1 calc R . . . .
H39B H 0.6371 0.6341 0.4426 0.053 Uiso 1 1 calc R . . . .
C16 C 0.64137(19) 0.80557(19) 0.56863(9) 0.0512(7) Uani 1 1 d . . . . .
H16 H 0.6703 0.8189 0.5904 0.061 Uiso 1 1 calc R . . . .
C11 C 0.56803(19) 0.73826(17) 0.56854(9) 0.0495(7) Uani 1 1 d . . . . .
C21 C 0.74323(18) 0.93471(19) 0.54451(10) 0.0561(8) Uani 1 1 d . . . . .
H21 H 0.7711 0.9570 0.5662 0.067 Uiso 1 1 calc R . . . .
C20 C 0.75850(18) 0.97139(18) 0.51322(10) 0.0562(8) Uani 1 1 d . . . . .
H20 H 0.7990 1.0252 0.5084 0.067 Uiso 1 1 calc R . . . .
C29 C 0.77128(18) 0.94164(18) 0.42975(9) 0.0547(8) Uani 1 1 d . . . . .
H29A H 0.7710 0.8902 0.4317 0.066 Uiso 0.822(4) 1 calc R . P A 1
H29B H 0.8235 0.9851 0.4387 0.066 Uiso 0.822(4) 1 calc R . P A 1
H29C H 0.7727 0.8923 0.4360 0.066 Uiso 0.178(4) 1 calc R . P A 2
H29D H 0.8209 0.9868 0.4398 0.066 Uiso 0.178(4) 1 calc R . P A 2
C30 C 0.7598(3) 0.9577(3) 0.39066(10) 0.0537(10) Uani 0.822(4) 1 d . U P A 1
H30A H 0.7515 1.0045 0.3897 0.064 Uiso 0.822(4) 1 calc R . P A 1
H30B H 0.7106 0.9107 0.3813 0.064 Uiso 0.822(4) 1 calc R . P A 1
C28 C 0.70338(17) 0.93801(16) 0.45185(9) 0.0491(7) Uani 1 1 d . . . . .
H28A H 0.7063 0.9908 0.4507 0.059 Uiso 1 1 calc R . . . .
H28B H 0.6515 0.8976 0.4413 0.059 Uiso 1 1 calc R . . . .
C18 C 0.65548(15) 0.84537(15) 0.50513(8) 0.0394(6) Uani 1 1 d . . . . .
C24 C 0.50801(15) 0.61392(15) 0.47336(8) 0.0399(6) Uani 1 1 d . . . . .
C38 C 0.58207(19) 0.5782(2) 0.39583(9) 0.0591(8) Uani 1 1 d . U . . .
H38A H 0.5515 0.6055 0.3898 0.071 Uiso 0.822(4) 1 calc R . P A 1
H38B H 0.5508 0.5219 0.3876 0.071 Uiso 0.822(4) 1 calc R . P A 1
H38C H 0.5746 0.6241 0.3896 0.071 Uiso 0.178(4) 1 calc R . P A 2
H38D H 0.5312 0.5287 0.3901 0.071 Uiso 0.178(4) 1 calc R . P A 2
C2 C 0.60985(18) 0.75403(16) 0.44062(9) 0.0482(7) Uani 1 1 d . . . . .
C37 C 0.6640(2) 0.6207(3) 0.37698(10) 0.0574(10) Uani 0.822(4) 1 d . U P A 1
H37A H 0.7022 0.6676 0.3913 0.069 Uiso 0.822(4) 1 calc R . P A 1
H37B H 0.6853 0.5834 0.3753 0.069 Uiso 0.822(4) 1 calc R . P A 1
C36 C 0.6581(2) 0.6485(3) 0.33986(10) 0.0619(10) Uani 0.822(4) 1 d . U P A 1
H36A H 0.6373 0.6862 0.3417 0.074 Uiso 0.822(4) 1 calc R . P A 1
H36B H 0.6190 0.6015 0.3258 0.074 Uiso 0.822(4) 1 calc R . P A 1
C33 C 0.7817(3) 0.8318(3) 0.34231(13) 0.0607(11) Uani 0.822(4) 1 d . U P A 1
H33A H 0.7713 0.8478 0.3187 0.073 Uiso 0.822(4) 1 calc R . P A 1
H33B H 0.7316 0.8097 0.3564 0.073 Uiso 0.822(4) 1 calc R . P A 1
C32 C 0.8473(2) 0.9046(2) 0.36098(12) 0.0540(9) Uani 0.822(4) 1 d . U P A 1
H32A H 0.8976 0.9243 0.3471 0.065 Uiso 0.822(4) 1 calc R . P A 1
H32B H 0.8563 0.8878 0.3847 0.065 Uiso 0.822(4) 1 calc R . P A 1
C31 C 0.8314(2) 0.9743(2) 0.36618(12) 0.0591(10) Uani 0.822(4) 1 d . U P A 1
H31A H 0.8220 0.9906 0.3425 0.071 Uiso 0.822(4) 1 calc R . P A 1
H31B H 0.8805 1.0204 0.3761 0.071 Uiso 0.822(4) 1 calc R . P A 1
C34 C 0.8047(3) 0.7672(3) 0.33748(12) 0.0611(10) Uani 0.822(4) 1 d . U P A 1
H34A H 0.8179 0.7538 0.3611 0.073 Uiso 0.822(4) 1 calc R . P A 1
H34B H 0.8535 0.7890 0.3225 0.073 Uiso 0.822(4) 1 calc R . P A 1
C35 C 0.7383(2) 0.6898(3) 0.32016(13) 0.0708(12) Uani 0.822(4) 1 d . U P A 1
H35A H 0.7289 0.7027 0.2957 0.085 Uiso 0.822(4) 1 calc R . P A 1
H35B H 0.7580 0.6512 0.3180 0.085 Uiso 0.822(4) 1 calc R . P A 1
C901 C 0.5885(3) 0.2743(3) 0.59161(13) 0.0878(13) Uani 1 1 d . . . . .
H901 H 0.5337 0.2331 0.5920 0.105 Uiso 1 1 calc R . . . .
C900 C 0.6079(3) 0.3532(3) 0.59132(13) 0.0863(13) Uani 1 1 d . . . . .
H900 H 0.5667 0.3668 0.5909 0.104 Uiso 1 1 calc R . . . .
C36A C 0.6951(8) 0.6708(9) 0.3619(4) 0.043(2) Uani 0.178(4) 1 d . U P A 2
H36C H 0.6592 0.6842 0.3483 0.051 Uiso 0.178(4) 1 calc R . P A 2
H36D H 0.7085 0.7015 0.3845 0.051 Uiso 0.178(4) 1 calc R . P A 2
C35A C 0.7726(9) 0.7012(11) 0.3406(5) 0.049(3) Uani 0.178(4) 1 d . U P A 2
H35C H 0.8165 0.7126 0.3575 0.059 Uiso 0.178(4) 1 calc R . P A 2
H35D H 0.7665 0.6574 0.3247 0.059 Uiso 0.178(4) 1 calc R . P A 2
C31A C 0.8545(11) 0.9393(14) 0.3795(5) 0.066(3) Uani 0.178(4) 1 d . U P A 2
H31C H 0.9052 0.9873 0.3870 0.079 Uiso 0.178(4) 1 calc R . P A 2
H31D H 0.8502 0.8919 0.3920 0.079 Uiso 0.178(4) 1 calc R . P A 2
C32A C 0.8555(11) 0.9280(11) 0.3394(5) 0.066(3) Uani 0.178(4) 1 d . U P A 2
H32C H 0.9075 0.9328 0.3325 0.080 Uiso 0.178(4) 1 calc R . P A 2
H32D H 0.8510 0.9711 0.3271 0.080 Uiso 0.178(4) 1 calc R . P A 2
C37A C 0.6476(9) 0.5814(9) 0.3711(5) 0.056(3) Uani 0.178(4) 1 d . U P A 2
H37C H 0.6816 0.5638 0.3836 0.067 Uiso 0.178(4) 1 calc R . P A 2
H37D H 0.6241 0.5480 0.3495 0.067 Uiso 0.178(4) 1 calc R . P A 2
C34A C 0.7979(13) 0.7757(9) 0.3181(6) 0.063(3) Uani 0.178(4) 1 d . U P A 2
H34C H 0.8561 0.7985 0.3136 0.075 Uiso 0.178(4) 1 calc R . P A 2
H34D H 0.7710 0.7559 0.2947 0.075 Uiso 0.178(4) 1 calc R . P A 2
C33A C 0.7873(12) 0.8468(9) 0.3274(6) 0.056(3) Uani 0.178(4) 1 d . U P A 2
H33C H 0.7461 0.8281 0.3464 0.068 Uiso 0.178(4) 1 calc R . P A 2
H33D H 0.7632 0.8571 0.3061 0.068 Uiso 0.178(4) 1 calc R . P A 2
C30A C 0.7830(13) 0.9498(16) 0.3895(2) 0.060(4) Uani 0.178(4) 1 d . U P A 2
H30C H 0.7932 1.0034 0.3817 0.072 Uiso 0.178(4) 1 calc R . P A 2
H30D H 0.7339 0.9085 0.3773 0.072 Uiso 0.178(4) 1 calc R . P A 2

loop_
_atom_site_aniso_label
_atom_site_aniso_U_11
_atom_site_aniso_U_22
_atom_site_aniso_U_33
_atom_site_aniso_U_23
_atom_site_aniso_U_13
_atom_site_aniso_U_12
Rh1 0.02703(12) 0.02603(12) 0.05464(15) 0.00015(8) -0.00198(8) 0.01130(8)
O3 0.0873(18) 0.0416(12) 0.0599(15) 0.0050(10) 0.0157(13) 0.0156(12)
N25 0.0325(11) 0.0285(10) 0.0536(14) -0.0018(9) -0.0028(9) 0.0104(9)
N23 0.0293(11) 0.0302(11) 0.0660(15) 0.0024(10) -0.0020(10) 0.0105(9)
N10 0.0394(12) 0.0360(12) 0.0607(15) 0.0039(10) 0.0016(10) 0.0235(10)
N17 0.0352(11) 0.0407(12) 0.0618(15) -0.0145(11) -0.0051(10) 0.0237(10)
N19 0.0303(11) 0.0301(11) 0.0676(16) -0.0056(10) 0.0037(10) 0.0139(9)
C12 0.100(3) 0.068(2) 0.052(2) 0.0104(17) 0.0000(19) 0.051(2)
C13 0.103(3) 0.062(2) 0.068(2) 0.0216(19) 0.021(2) 0.046(2)
C14 0.063(2) 0.0465(17) 0.080(2) 0.0127(16) 0.0202(18) 0.0298(16)
C15 0.0426(15) 0.0357(14) 0.0700(19) 0.0066(13) 0.0101(13) 0.0249(12)
C22 0.0306(13) 0.0388(15) 0.086(2) 0.0045(14) 0.0062(14) 0.0167(12)
C27 0.0353(14) 0.0288(13) 0.0657(19) 0.0017(12) -0.0052(12) 0.0057(11)
C26 0.0407(15) 0.0270(13) 0.0619(18) -0.0019(12) -0.0055(13) 0.0090(11)
C39 0.0359(14) 0.0341(13) 0.0595(17) -0.0030(12) -0.0032(12) 0.0159(11)
C16 0.0540(18) 0.0548(18) 0.0558(18) -0.0094(14) -0.0103(14) 0.0354(15)
C11 0.0586(18) 0.0460(16) 0.0590(18) -0.0009(13) -0.0041(14) 0.0374(15)
C21 0.0422(16) 0.0497(18) 0.071(2) -0.0239(16) -0.0054(15) 0.0188(14)
C20 0.0408(16) 0.0353(15) 0.083(2) -0.0181(15) 0.0027(15) 0.0120(13)
C29 0.0361(15) 0.0415(16) 0.076(2) 0.0023(14) 0.0102(14) 0.0115(13)
C30 0.046(2) 0.0402(19) 0.075(2) 0.0058(17) 0.0137(17) 0.0220(17)
C28 0.0369(14) 0.0291(13) 0.080(2) 0.0033(13) 0.0062(14) 0.0161(11)
C18 0.0286(12) 0.0339(13) 0.0622(17) -0.0024(11) 0.0003(11) 0.0205(11)
C24 0.0280(12) 0.0306(12) 0.0557(16) 0.0031(11) -0.0020(11) 0.0107(10)
C38 0.0480(17) 0.066(2) 0.0573(18) 0.0063(15) -0.0002(14) 0.0242(15)
C2 0.0424(15) 0.0257(13) 0.064(2) -0.0009(12) 0.0010(14) 0.0081(11)
C37 0.047(2) 0.063(2) 0.058(2) -0.002(2) -0.0006(17) 0.0245(19)
C36 0.058(2) 0.063(2) 0.059(2) -0.0101(18) 0.0041(18) 0.0257(18)
C33 0.051(2) 0.065(2) 0.066(3) 0.004(2) 0.005(2) 0.0290(18)
C32 0.0423(17) 0.061(2) 0.057(2) 0.0098(18) 0.0099(16) 0.0252(16)
C31 0.050(2) 0.0482(19) 0.069(2) 0.0117(17) 0.0129(17) 0.0170(16)
C34 0.062(2) 0.076(3) 0.051(2) 0.002(2) 0.0102(19) 0.039(2)
C35 0.066(2) 0.073(2) 0.072(3) -0.005(2) 0.016(2) 0.033(2)
C901 0.062(2) 0.081(3) 0.102(3) -0.026(2) -0.014(2) 0.022(2)
C900 0.079(3) 0.103(4) 0.096(3) -0.009(3) -0.023(2) 0.060(3)
C36A 0.040(4) 0.051(4) 0.044(4) -0.001(4) -0.001(4) 0.029(3)
C35A 0.047(4) 0.062(4) 0.047(4) 0.003(4) 0.004(4) 0.034(4)
C31A 0.052(4) 0.063(5) 0.071(5) 0.004(4) 0.011(4) 0.021(4)
C32A 0.056(4) 0.064(4) 0.068(4) 0.006(4) 0.005(4) 0.022(4)
C37A 0.053(4) 0.057(5) 0.051(4) -0.002(4) 0.001(4) 0.022(4)
C34A 0.057(4) 0.069(4) 0.060(4) 0.002(4) 0.007(4) 0.030(4)
C33A 0.051(4) 0.061(5) 0.055(5) 0.011(4) -0.002(4) 0.027(4)
C30A 0.051(5) 0.051(5) 0.073(5) 0.000(5) 0.011(5) 0.023(4)

loop_
_atom_type_symbol
_atom_type_description
_atom_type_scat_dispersion_real
_atom_type_scat_dispersion_imag
_atom_type_scat_source
C C 0.0033 0.0016 'International Tables Vol C Tables 4.2.6.8 and 6.1.1.4'
H H 0.0000 0.0000 'International Tables Vol C Tables 4.2.6.8 and 6.1.1.4'
N N 0.0061 0.0033 'International Tables Vol C Tables 4.2.6.8 and 6.1.1.4'
O O 0.0106 0.0060 'International Tables Vol C Tables 4.2.6.8 and 6.1.1.4'
Rh Rh -1.1178 0.9187 'International Tables Vol C Tables 4.2.6.8 and 6.1.1.4'

loop_
_geom_angle_atom_site_label_1
_geom_angle_atom_site_label_2
_geom_angle_atom_site_label_3
_geom_angle
_geom_angle_site_symmetry_1
C18 Rh1 N10 88.78(10) .
C24 Rh1 N10 87.09(10) .
C24 Rh1 C18 170.45(10) .
C2 Rh1 N10 172.88(11) .
C2 Rh1 C18 95.74(12) .
C2 Rh1 C24 89.25(12) .
C26 N25 C39 123.8(2) .
C24 N25 C26 110.6(2) .
C24 N25 C39 125.6(2) .
C27 N23 C22 127.8(2) .
C24 N23 C22 120.6(2) .
C24 N23 C27 111.6(2) .
C15 N10 Rh1 121.1(2) .
C15 N10 C11 116.7(3) .
C11 N10 Rh1 122.01(19) .
C21 N17 C16 121.8(3) .
C18 N17 C16 127.1(2) .
C18 N17 C21 110.8(3) .
C20 N19 C28 122.7(3) .
C18 N19 C20 110.6(3) .
C18 N19 C28 126.8(2) .
C13 C12 C11 121.7(4) .
C12 C13 C14 119.2(4) .
C15 C14 C13 118.8(3) .
N10 C15 C22 116.6(3) .
C14 C15 N10 124.9(3) .
C14 C15 C22 118.6(3) .
N23 C22 C15 111.3(2) .
C26 C27 N23 106.8(2) .
C27 C26 N25 106.9(2) .
N25 C39 C38 112.1(2) .
C11 C16 N17 126.7(3) .
N10 C11 C12 118.5(3) .
C16 C11 N10 123.7(3) .
C16 C11 C12 117.8(3) .
C20 C21 N17 107.1(3) .
C21 C20 N19 107.5(3) .
C28 C29 C30 108.9(3) .
C28 C29 C30A 128.7(7) .
C29 C30 C31 113.9(3) .
N19 C28 C29 113.6(2) .
N17 C18 Rh1 121.49(19) .
N17 C18 N19 103.9(2) .
N19 C18 Rh1 133.6(2) .
N25 C24 Rh1 134.41(19) .
N23 C24 Rh1 121.4(2) .
N23 C24 N25 104.0(2) .
C39 C38 C37 109.9(3) .
C39 C38 C37A 119.0(9) .
O3 C2 Rh1 174.6(3) .
C36 C37 C38 111.8(3) .
C37 C36 C35 113.1(4) .
C32 C33 C34 111.3(3) .
C33 C32 C31 115.5(3) .
C32 C31 C30 116.2(3) .
C33 C34 C35 113.7(4) .
C36 C35 C34 115.6(4) .
C900 C901 C900 120.4(5) 2_655
C901 C900 C901 119.6(5) 3_665
C35A C36A C37A 117.9(11) .
C34A C35A C36A 116.3(14) .
C32A C31A C30A 109.7(14) .
C31A C32A C33A 111.9(17) .
C36A C37A C38 101.3(9) .
C33A C34A C35A 126.6(16) .
C34A C33A C32A 123.8(18) .
C29 C30A C31A 108.9(11) .

loop_
_geom_bond_atom_site_label_1
_geom_bond_atom_site_label_2
_geom_bond_distance
_geom_bond_site_symmetry_2
Rh1 N10 2.113(2) .
Rh1 C18 2.048(3) .
Rh1 C24 2.045(3) .
Rh1 C2 1.799(3) .
O3 C2 1.149(4) .
N25 C26 1.387(3) .
N25 C39 1.452(4) .
N25 C24 1.359(4) .
N23 C22 1.449(4) .
N23 C27 1.376(3) .
N23 C24 1.347(3) .
N10 C15 1.382(4) .
N10 C11 1.404(4) .
N17 C16 1.410(4) .
N17 C21 1.383(4) .
N17 C18 1.354(4) .
N19 C20 1.374(4) .
N19 C28 1.453(4) .
N19 C18 1.370(3) .
C12 C13 1.356(6) .
C12 C11 1.434(5) .
C13 C14 1.401(6) .
C14 C15 1.353(5) .
C15 C22 1.506(5) .
C27 C26 1.331(4) .
C39 C38 1.500(4) .
C16 C11 1.356(4) .
C21 C20 1.324(5) .
C29 C30 1.537(5) .
C29 C28 1.518(4) .
C29 C30A 1.524(8) .
C30 C31 1.549(4) .
C38 C37 1.537(4) .
C38 C37A 1.542(7) .
C37 C36 1.516(5) .
C36 C35 1.527(5) .
C33 C32 1.509(5) .
C33 C34 1.522(5) .
C32 C31 1.528(5) .
C34 C35 1.539(5) .
C901 C900 1.349(6) 2_655
C901 C900 1.369(6) .
C900 C901 1.349(6) 3_665
C36A C35A 1.524(7) .
C36A C37A 1.530(7) .
C35A C34A 1.519(7) .
C31A C32A 1.522(8) .
C31A C30A 1.533(8) .
C32A C33A 1.522(8) .
C34A C33A 1.519(7) .

loop_
_smtbx_masks_void_nr
_smtbx_masks_void_average_x
_smtbx_masks_void_average_y
_smtbx_masks_void_average_z
_smtbx_masks_void_volume
_smtbx_masks_void_count_electrons
1 0.000 0.000 0.000 34.6 1.2
2 0.000 0.000 0.500 150.5 7.8
3 0.333 0.667 0.167 150.5 7.8
4 0.333 0.667 0.667 34.6 1.2
5 0.667 0.333 0.833 150.5 7.8
6 0.667 0.333 0.333 34.6 1.2
